data_7248932
loop_
_publ_author_name
'Wang, Pengfei'
'Liu, Lile'
'Sun, Zebang'
'Qin, Feng'
'Shi, Lei'
'Gao, Chao'
'Du, Yang'
'Zhang, Chong'
'Hu, Bingcheng'
'Sun, Chengguo'

_publ_section_title
;
 Constructing layered structure amidine-based pentazolate salts with low
 sensitivity
;
_journal_issue 30
_journal_name_full CrystEngComm
_journal_page_first 4114
_journal_page_last 4120
_journal_paper_doi 10.1039/D4CE00521J
_journal_volume 26
_journal_year 2024
_chemical_formula_moiety 'C3 H8 N3 O, N5'
_chemical_formula_sum 'C3 H8 N8 O'
_chemical_formula_weight 172.17
_space_group_crystal_system monoclinic
_space_group_IT_number 14
_space_group_name_Hall '-P 2ybc'
_space_group_name_H-M_alt 'P 1 21/c 1'
_atom_sites_solution_hydrogens geom
_atom_sites_solution_primary direct
_audit_creation_date 2021-04-22
_audit_creation_method
;
Olex2 1.3
(compiled 2020.11.12 svn.r5f609507 for OlexSys, GUI svn.r6226)
;
_audit_update_record
;
2024-04-29 deposited with the CCDC.	2024-07-02 downloaded from the CCDC.
;
_cell_angle_alpha 90
_cell_angle_beta 92.765(2)
_cell_angle_gamma 90
_cell_formula_units_Z 4
_cell_length_a 4.8465(4)
_cell_length_b 9.6906(7)
_cell_length_c 16.5974(12)
_cell_measurement_reflns_used 4827
_cell_measurement_temperature 273.15
_cell_measurement_theta_max 25.01
_cell_measurement_theta_min 2.46
_cell_volume 778.60(10)
_computing_cell_refinement 'SAINT V8.38A (Bruker, 2018)'
_computing_data_reduction 'SAINT V8.38A (Bruker, 2018)'
_computing_molecular_graphics 'Olex2 1.3 (Dolomanov et al., 2009)'
_computing_publication_material 'Olex2 1.3 (Dolomanov et al., 2009)'
_computing_structure_refinement 'SHELXL 2018/3 (Sheldrick, 2015)'
_computing_structure_solution 'SHELXS  (Sheldrick, 2008)'
_diffrn_ambient_temperature 273.15
_diffrn_measured_fraction_theta_full 0.999
_diffrn_measured_fraction_theta_max 0.999
_diffrn_measurement_device_type 'CCD area detector'
_diffrn_measurement_method 'phi and omega scans'
_diffrn_radiation_monochromator graphite
_diffrn_radiation_type MoK\a
_diffrn_radiation_wavelength 0.71073
_diffrn_reflns_av_R_equivalents 0.0541
_diffrn_reflns_av_unetI/netI 0.0461
_diffrn_reflns_Laue_measured_fraction_full 0.999
_diffrn_reflns_Laue_measured_fraction_max 0.999
_diffrn_reflns_limit_h_max 5
_diffrn_reflns_limit_h_min -5
_diffrn_reflns_limit_k_max 11
_diffrn_reflns_limit_k_min -10
_diffrn_reflns_limit_l_max 19
_diffrn_reflns_limit_l_min -19
_diffrn_reflns_number 6507
_diffrn_reflns_point_group_measured_fraction_full 0.999
_diffrn_reflns_point_group_measured_fraction_max 0.999
_diffrn_reflns_theta_full 25.024
_diffrn_reflns_theta_max 25.024
_diffrn_reflns_theta_min 2.434
_diffrn_source_current 1.0
_diffrn_source_power 0.05
_diffrn_source_voltage 50.0
_exptl_absorpt_coefficient_mu 0.118
_exptl_absorpt_correction_T_max 0.7452
_exptl_absorpt_correction_T_min 0.5252
_exptl_absorpt_correction_type none
_exptl_absorpt_process_details
;
SADABS-2016/2 (Bruker,2016/2) was used for absorption correction.
wR2(int) was 0.1311 before and 0.0734 after correction.
The Ratio of minimum to maximum transmission is 0.7048.
The \l/2 correction factor is Not present.
;
_exptl_crystal_colour colourless
_exptl_crystal_colour_primary colourless
_exptl_crystal_density_diffrn 1.469
_exptl_crystal_description block
_exptl_crystal_F_000 360
_exptl_crystal_size_max 0.13
_exptl_crystal_size_mid 0.12
_exptl_crystal_size_min 0.11
_refine_diff_density_max 0.233
_refine_diff_density_min -0.261
_refine_diff_density_rms 0.067
_refine_ls_extinction_method none
_refine_ls_goodness_of_fit_ref 1.040
_refine_ls_hydrogen_treatment constr
_refine_ls_matrix_type full
_refine_ls_number_parameters 109
_refine_ls_number_reflns 1376
_refine_ls_number_restraints 0
_refine_ls_restrained_S_all 1.040
_refine_ls_R_factor_all 0.0573
_refine_ls_R_factor_gt 0.0404
_refine_ls_shift/su_max 0.000
_refine_ls_shift/su_mean 0.000
_refine_ls_structure_factor_coef Fsqd
_refine_ls_weighting_details 'w=1/[\s^2^(Fo^2^)+(0.0468P)^2^+0.2969P] where P=(Fo^2^+2Fc^2^)/3'
_refine_ls_weighting_scheme calc
_refine_ls_wR_factor_gt 0.0929
_refine_ls_wR_factor_ref 0.1013
_reflns_Friedel_coverage 0.000
_reflns_number_gt 1097
_reflns_number_total 1376
_reflns_threshold_expression 'I > 2\s(I)'
_cod_data_source_file d4ce00521j2.cif
_cod_data_source_block 3
_cod_depositor_comments 'Adding full bibliography for 7248931--7248937.cif.'
_cod_database_code 7248932
_shelx_shelxl_version_number 2018/3
_shelx_space_group_comment
;
The symmetry employed for this shelxl refinement is uniquely defined
by the following loop, which should always be used as a source of
symmetry information in preference to the above space-group names.
They are only intended as comments.
;
_shelx_estimated_absorpt_t_max 0.987
_shelx_estimated_absorpt_t_min 0.985
_olex2_refinement_description
;
1. Fixed Uiso
 At 1.2 times of:
  All C(H,H) groups, All N(H,H) groups
2.a Secondary CH2 refined with riding coordinates:
 C2(H2A,H2B)
2.b X=CH2 refined with riding coordinates:
 N8(H8A,H8B), N7(H7A,H7B), N6(H6A,H6B)
;
_olex2_submission_special_instructions 'No special instructions were received'

loop_
_space_group_symop_operation_xyz
'x, y, z'
'-x, y+1/2, -z+1/2'
'-x, -y, -z'
'x, -y-1/2, z-1/2'

loop_
_atom_site_label
_atom_site_type_symbol
_atom_site_fract_x
_atom_site_fract_y
_atom_site_fract_z
_atom_site_U_iso_or_equiv
_atom_site_adp_type
_atom_site_occupancy
_atom_site_site_symmetry_order
_atom_site_calc_flag
_atom_site_refinement_flags_posn
_atom_site_refinement_flags_adp
_atom_site_refinement_flags_occupancy
_atom_site_disorder_assembly
_atom_site_disorder_group
O1 O 0.2189(3) 0.16191(13) 0.29149(7) 0.0272(4) Uani 1 1 d . . . . .
N4 N 1.1026(3) -0.21293(17) 0.38615(9) 0.0286(4) Uani 1 1 d . . . . .
N1 N 0.8786(3) -0.22072(17) 0.49329(9) 0.0301(4) Uani 1 1 d . . . . .
N3 N 1.1924(3) -0.31868(16) 0.42851(9) 0.0269(4) Uani 1 1 d . . . . .
N8 N 0.3952(3) -0.02107(16) 0.11941(8) 0.0236(4) Uani 1 1 d . . . . .
H8A H 0.284852 -0.055790 0.082673 0.028 Uiso 1 1 calc R U . . .
H8B H 0.518276 0.037906 0.106619 0.028 Uiso 1 1 calc R U . . .
N2 N 1.0531(3) -0.32417(15) 0.49539(9) 0.0256(4) Uani 1 1 d . . . . .
N7 N 0.1917(3) -0.14710(14) 0.21611(9) 0.0203(4) Uani 1 1 d . . . . .
H7A H 0.078794 -0.183384 0.180582 0.024 Uiso 1 1 calc R U . . .
H7B H 0.183456 -0.169553 0.266065 0.024 Uiso 1 1 calc R U . . .
C3 C 0.3761(3) -0.05768(16) 0.19415(10) 0.0159(4) Uani 1 1 d . . . . .
N6 N 0.5173(3) 0.09289(15) 0.39156(8) 0.0223(4) Uani 1 1 d . . . . .
H6A H 0.443688 0.144812 0.426642 0.027 Uiso 1 1 calc R U . . .
H6B H 0.656391 0.041675 0.405563 0.027 Uiso 1 1 calc R U . . .
N5 N 0.9074(3) -0.15179(16) 0.42635(9) 0.0292(4) Uani 1 1 d . . . . .
C2 C 0.5694(3) 0.00093(17) 0.25830(10) 0.0171(4) Uani 1 1 d . . . . .
H2A H 0.710658 0.054897 0.233378 0.021 Uiso 1 1 calc R U . . .
H2B H 0.659852 -0.073813 0.288118 0.021 Uiso 1 1 calc R U . . .
C1 C 0.4168(3) 0.09182(17) 0.31617(10) 0.0167(4) Uani 1 1 d . . . . .

loop_
_atom_site_aniso_label
_atom_site_aniso_U_11
_atom_site_aniso_U_22
_atom_site_aniso_U_33
_atom_site_aniso_U_23
_atom_site_aniso_U_13
_atom_site_aniso_U_12
O1 0.0268(8) 0.0272(7) 0.0270(7) -0.0055(6) -0.0041(6) 0.0142(6)
N4 0.0316(10) 0.0287(9) 0.0257(9) 0.0031(8) 0.0039(7) 0.0022(7)
N1 0.0353(10) 0.0320(9) 0.0232(9) -0.0014(8) 0.0030(7) 0.0093(8)
N3 0.0274(9) 0.0258(9) 0.0275(9) -0.0042(7) 0.0018(7) 0.0081(7)
N8 0.0270(9) 0.0265(9) 0.0172(8) -0.0013(7) 0.0010(6) -0.0118(7)
N2 0.0335(10) 0.0229(9) 0.0203(9) 0.0008(7) -0.0018(7) 0.0058(7)
N7 0.0203(8) 0.0171(8) 0.0237(8) -0.0025(6) 0.0045(6) -0.0048(6)
C3 0.0139(9) 0.0114(8) 0.0225(10) -0.0033(7) 0.0046(7) 0.0027(7)
N6 0.0265(9) 0.0217(8) 0.0188(8) -0.0024(6) 0.0005(6) 0.0103(7)
N5 0.0350(10) 0.0272(9) 0.0256(9) 0.0033(7) 0.0024(7) 0.0135(7)
C2 0.0161(10) 0.0156(9) 0.0196(9) -0.0009(7) 0.0012(7) 0.0024(7)
C1 0.0162(9) 0.0133(8) 0.0207(9) 0.0001(7) 0.0019(7) 0.0003(7)

loop_
_atom_type_symbol
_atom_type_description
_atom_type_scat_dispersion_real
_atom_type_scat_dispersion_imag
_atom_type_scat_source
C C 0.0033 0.0016 'International Tables Vol C Tables 4.2.6.8 and 6.1.1.4'
H H 0.0000 0.0000 'International Tables Vol C Tables 4.2.6.8 and 6.1.1.4'
N N 0.0061 0.0033 'International Tables Vol C Tables 4.2.6.8 and 6.1.1.4'
O O 0.0106 0.0060 'International Tables Vol C Tables 4.2.6.8 and 6.1.1.4'

loop_
_geom_angle_atom_site_label_1
_geom_angle_atom_site_label_2
_geom_angle_atom_site_label_3
_geom_angle
_geom_angle_site_symmetry_1
_geom_angle_site_symmetry_3
_geom_angle_publ_flag
N3 N4 N5 107.92(15) . . ?
N5 N1 N2 108.52(15) . . ?
N4 N3 N2 108.18(14) . . ?
H8A N8 H8B 120.0 . . ?
C3 N8 H8A 120.0 . . ?
C3 N8 H8B 120.0 . . ?
N1 N2 N3 107.48(14) . . ?
H7A N7 H7B 120.0 . . ?
C3 N7 H7A 120.0 . . ?
C3 N7 H7B 120.0 . . ?
N8 C3 N7 121.89(16) . . ?
N8 C3 C2 120.36(15) . . ?
N7 C3 C2 117.75(15) . . ?
H6A N6 H6B 120.0 . . ?
C1 N6 H6A 120.0 . . ?
C1 N6 H6B 120.0 . . ?
N1 N5 N4 107.90(14) . . ?
C3 C2 H2A 109.4 . . ?
C3 C2 H2B 109.4 . . ?
C3 C2 C1 111.26(13) . . ?
H2A C2 H2B 108.0 . . ?
C1 C2 H2A 109.4 . . ?
C1 C2 H2B 109.4 . . ?
O1 C1 N6 123.89(16) . . ?
O1 C1 C2 120.31(15) . . ?
N6 C1 C2 115.75(15) . . ?

loop_
_geom_bond_atom_site_label_1
_geom_bond_atom_site_label_2
_geom_bond_distance
_geom_bond_site_symmetry_2
_geom_bond_publ_flag
O1 C1 1.229(2) . ?
N4 N3 1.306(2) . ?
N4 N5 1.324(2) . ?
N1 N2 1.311(2) . ?
N1 N5 1.309(2) . ?
N3 N2 1.328(2) . ?
N8 H8A 0.8600 . ?
N8 H8B 0.8600 . ?
N8 C3 1.298(2) . ?
N7 H7A 0.8600 . ?
N7 H7B 0.8600 . ?
N7 C3 1.309(2) . ?
C3 C2 1.496(2) . ?
N6 H6A 0.8600 . ?
N6 H6B 0.8600 . ?
N6 C1 1.321(2) . ?
C2 H2A 0.9700 . ?
C2 H2B 0.9700 . ?
C2 C1 1.521(2) . ?

loop_
_geom_torsion_atom_site_label_1
_geom_torsion_atom_site_label_2
_geom_torsion_atom_site_label_3
_geom_torsion_atom_site_label_4
_geom_torsion
_geom_torsion_site_symmetry_1
_geom_torsion_site_symmetry_2
_geom_torsion_site_symmetry_3
_geom_torsion_site_symmetry_4
_geom_torsion_publ_flag
N4 N3 N2 N1 -0.14(19) . . . . ?
N3 N4 N5 N1 -0.1(2) . . . . ?
N8 C3 C2 C1 113.56(17) . . . . ?
N2 N1 N5 N4 0.0(2) . . . . ?
N7 C3 C2 C1 -67.14(19) . . . . ?
C3 C2 C1 O1 -34.6(2) . . . . ?
C3 C2 C1 N6 147.71(15) . . . . ?
N5 N4 N3 N2 0.12(19) . . . . ?
N5 N1 N2 N3 0.1(2) . . . . ?
